data_1565382
loop_
_publ_author_name
'Borys, Andryj M.'
'Clark, Ewan R.'
'Saines, Paul J.'
'Alberola, Antonio'
'Rawson, Jeremy M.'

_publ_section_title
;
 A short, versatile route towards benzothiadiazinyl radicals.
;
_journal_issue 1
_journal_name_full 'Chemical science'
_journal_page_first 149
_journal_page_last 158
_journal_paper_doi 10.1039/d1sc04248c
_journal_volume 13
_journal_year 2021
_chemical_formula_moiety 'C12 H5.84 Cl2.16 N3 S'
_chemical_formula_sum 'C12 H5.84 Cl2.16 N3 S'
_chemical_formula_weight 300.84
_chemical_properties_physical Air-sensitive,Moisture-sensitive
_space_group_crystal_system monoclinic
_space_group_IT_number 14
_space_group_name_Hall '-P 2ybc'
_space_group_name_H-M_alt 'P 1 21/c 1'
_atom_sites_solution_hydrogens mixed
_atom_sites_solution_primary dual
_audit_creation_date 2021-05-14
_audit_creation_method
;
Olex2 1.2
(compiled 2018.05.29 svn.r3508 for OlexSys, GUI svn.r5506)
;
_audit_update_record
;
2021-08-03 deposited with the CCDC.	2021-11-23 downloaded from the CCDC.
;
_cell_angle_alpha 90
_cell_angle_beta 107.796(6)
_cell_angle_gamma 90
_cell_formula_units_Z 4
_cell_length_a 7.4291(4)
_cell_length_b 18.6148(9)
_cell_length_c 9.0438(5)
_cell_measurement_reflns_used 14710
_cell_measurement_temperature 99.98(10)
_cell_measurement_theta_max 76.0600
_cell_measurement_theta_min 5.0540
_cell_volume 1190.83(12)
_computing_cell_refinement 'CrysAlisPro 1.171.39.46 (Rigaku OD, 2018)'
_computing_data_collection 'CrysAlisPro 1.171.39.46 (Rigaku OD, 2018)'
_computing_data_reduction 'CrysAlisPro 1.171.39.46 (Rigaku OD, 2018)'
_computing_molecular_graphics 'Olex2 (Dolomanov et al., 2009)'
_computing_publication_material 'Olex2 (Dolomanov et al., 2009)'
_computing_structure_refinement 'ShelXL (Sheldrick, 2015)'
_computing_structure_solution 'ShelXT (Sheldrick, 2015)'
_diffrn_ambient_environment N~2~
_diffrn_ambient_temperature 99.98(10)
_diffrn_detector 'CCD plate'
_diffrn_detector_area_resol_mean 5.2774
_diffrn_detector_type AtlasS2
_diffrn_measured_fraction_theta_full 0.999
_diffrn_measured_fraction_theta_max 0.995
_diffrn_measurement_details
;
List of Runs (angles in degrees, time in seconds):

  # Type    Start    End  Width  t~exp~   \w     \q     \k     \f   Frames
#--------------------------------------------------------------------------
  1  \w   -116.00 -17.00   1.00    6.50    --  -41.95 -38.00  30.00   99
  2  \w   -115.00 -14.00   1.00    6.50    --  -41.95 -57.00 -60.00  101
  3  \w    -66.00  32.00   1.00    6.50    --  -41.95  38.00-150.00   98
  4  \w     23.00  98.00   1.00    6.50    --   41.95-125.00  30.00   75
  5  \w      1.00  83.00   1.00    6.50    --   41.95 -99.00-120.00   82
  6  \w     28.00 109.00   1.00   27.50    --  111.00 -94.00  90.00   81
  7  \w     35.00 116.00   1.00   27.50    --  111.00-111.00 -30.00   81
  8  \w     35.00 144.00   1.00   27.50    --  111.00 -77.00 150.00  109
  9  \w     38.00 137.00   1.00   27.50    --  111.00 -45.00  60.00   99
 10  \w     38.00 137.00   1.00   27.50    --  111.00 -45.00-180.00   99
 11  \w     35.00 144.00   1.00   27.50    --  111.00 -77.00  30.00  109
 12  \w     28.00 109.00   1.00   27.50    --  111.00 -94.00  30.00   81
 13  \w     35.00 139.00   1.00   27.50    --  111.00 -30.00 120.00  104
 14  \w     83.00 178.00   1.00   27.50    --  111.00  30.00   0.00   95
 15  \w     35.00 116.00   1.00   27.50    --  111.00-111.00-180.00   81
 16  \w    100.00 178.00   1.00   27.50    --  111.00 111.00-180.00   78
 17  \w     35.00 144.00   1.00   27.50    --  111.00 -77.00-150.00  109
 18  \w     58.00 178.00   1.00   27.50    --  111.00  15.00 -30.00  120
 19  \w     35.00 116.00   1.00   27.50    --  111.00-111.00  30.00   81
 20  \w     58.00 178.00   1.00   27.50    --  111.00  15.00-150.00  120
 21  \w     28.00 109.00   1.00   27.50    --  111.00 -94.00 -60.00   81
 22  \w     35.00 116.00   1.00   27.50    --  111.00-111.00 -90.00   81
 23  \w     28.00 109.00   1.00   27.50    --  111.00 -94.00   0.00   81
 24  \w     29.00 164.00   1.00   27.50    --  111.00 -15.00 -30.00  135
 25  \w   -118.00  -9.00   1.00    6.50    --  -41.95 -77.00-180.00  109
 26  \w   -118.00  -9.00   1.00    6.50    --  -41.95 -77.00  90.00  109
 27  \w   -118.00  -9.00   1.00    6.50    --  -41.95 -77.00 -90.00  109
 28  \w      9.00 118.00   1.00    6.50    --   41.95  77.00  30.00  109
 29  \w    -30.00  70.00   1.00    6.50    --   41.95 -57.00  30.00  100
 30  \w      9.00 118.00   1.00    6.50    --   41.95  77.00  90.00  109
 31  \w     83.00 178.00   1.00   27.50    --  111.00  30.00  90.00   95
 32  \w     82.00 178.00   1.00   27.50    --  111.00  61.00-150.00   96
 33  \w     82.00 178.00   1.00   27.50    --  111.00  61.00 120.00   96
 34  \w     78.00 147.00   1.00   27.50    --  111.00  77.00-120.00   69
 35  \w     85.00 178.00   1.00   27.50    --  111.00  45.00  30.00   93
;
_diffrn_measurement_device 'four-circle diffractometer'
_diffrn_measurement_device_type 'SuperNova, Dual, Cu at home/near, AtlasS2'
_diffrn_measurement_method '\w scans'
_diffrn_orient_matrix_type 'CrysAlisPro convention (1999,Acta A55,543-557)'
_diffrn_orient_matrix_UB_11 0.0431329000
_diffrn_orient_matrix_UB_12 0.0798694000
_diffrn_orient_matrix_UB_13 -0.0188816000
_diffrn_orient_matrix_UB_21 -0.1470620000
_diffrn_orient_matrix_UB_22 0.0217747000
_diffrn_orient_matrix_UB_23 0.0805843000
_diffrn_orient_matrix_UB_31 0.1540976000
_diffrn_orient_matrix_UB_32 -0.0015067000
_diffrn_orient_matrix_UB_33 0.1587806000
_diffrn_radiation_monochromator mirror
_diffrn_radiation_probe x-ray
_diffrn_radiation_type CuK\a
_diffrn_radiation_wavelength 1.54184
_diffrn_reflns_av_R_equivalents 0.0543
_diffrn_reflns_av_unetI/netI 0.0168
_diffrn_reflns_Laue_measured_fraction_full 0.999
_diffrn_reflns_Laue_measured_fraction_max 0.995
_diffrn_reflns_limit_h_max 9
_diffrn_reflns_limit_h_min -9
_diffrn_reflns_limit_k_max 23
_diffrn_reflns_limit_k_min -23
_diffrn_reflns_limit_l_max 11
_diffrn_reflns_limit_l_min -11
_diffrn_reflns_number 23707
_diffrn_reflns_point_group_measured_fraction_full 0.999
_diffrn_reflns_point_group_measured_fraction_max 0.995
_diffrn_reflns_theta_full 67.684
_diffrn_reflns_theta_max 76.330
_diffrn_reflns_theta_min 4.751
_diffrn_source 'micro-focus sealed X-ray tube'
_diffrn_source_type 'SuperNova (Cu) X-ray Source'
_exptl_absorpt_coefficient_mu 6.430
_exptl_absorpt_correction_T_max 0.995
_exptl_absorpt_correction_T_min 0.381
_exptl_absorpt_correction_type gaussian
_exptl_absorpt_process_details
;
CrysAlisPro 1.171.39.46 (Rigaku Oxford Diffraction, 2018)
Numerical absorption correction based on gaussian integration over
			a multifaceted crystal model
Empirical absorption correction using spherical harmonics,
 implemented in SCALE3 ABSPACK scaling algorithm.
;
_exptl_crystal_colour 'dark violet'
_exptl_crystal_colour_modifier dark
_exptl_crystal_colour_primary violet
_exptl_crystal_density_diffrn 1.725
_exptl_crystal_description prism
_exptl_crystal_F_000 628
_exptl_crystal_size_max 0.304
_exptl_crystal_size_mid 0.079
_exptl_crystal_size_min 0.053
_refine_diff_density_max 0.912
_refine_diff_density_min -0.510
_refine_diff_density_rms 0.075
_refine_ls_extinction_method none
_refine_ls_goodness_of_fit_ref 1.095
_refine_ls_hydrogen_treatment mixed
_refine_ls_matrix_type full
_refine_ls_number_parameters 177
_refine_ls_number_reflns 2489
_refine_ls_number_restraints 8
_refine_ls_restrained_S_all 1.093
_refine_ls_R_factor_all 0.0468
_refine_ls_R_factor_gt 0.0467
_refine_ls_shift/su_max 0.001
_refine_ls_shift/su_mean 0.000
_refine_ls_structure_factor_coef Fsqd
_refine_ls_weighting_details 'w=1/[\s^2^(Fo^2^)+(0.0485P)^2^+2.1077P] where P=(Fo^2^+2Fc^2^)/3'
_refine_ls_weighting_scheme calc
_refine_ls_wR_factor_gt 0.1182
_refine_ls_wR_factor_ref 0.1183
_reflns_Friedel_coverage 0.000
_reflns_number_gt 2478
_reflns_number_total 2489
_reflns_threshold_expression 'I > 2\s(I)'
_cod_data_source_file d1sc04248c2.cif
_cod_data_source_block serc094-r1-or-fe-rf1
_cod_depositor_comments 'Adding full bibliography for 1565368--1565385.cif.'
_cod_original_cell_volume 1190.83(11)
_cod_database_code 1565382
_shelx_shelxl_version_number 2014/7
_chemical_oxdiff_formula 'C12 H5.84 Cl2.16 N3 S'
_chemical_oxdiff_usercomment 'ABS-261 radical/pyridine'
_shelx_space_group_comment
;
The symmetry employed for this shelxl refinement is uniquely defined
by the following loop, which should always be used as a source of
symmetry information in preference to the above space-group names.
They are only intended as comments.
;
_reflns_odcompleteness_completeness 99.80
_reflns_odcompleteness_iscentric 1
_reflns_odcompleteness_theta 74.33
_olex2_refinement_description
;
1. Fixed Uiso
 At 1.2 times of:
  All C(H) groups
2. Restrained distances
 H9-C9
 0.93 with sigma of 0.02
3. Restrained planarity
 C8, C9, C10, C11, C12, C7
 with sigma of 0.1
 H9, C9, C8, C7, C12, C11, C10
 with sigma of 0.1
4. Others
 Sof(Cl)=1-FVAR(1)
 Sof(H9)=FVAR(1)
5.a Aromatic/amide H refined with riding coordinates:
 C6(H6), C5(H5), C11(H11), C3(H3), C4(H4)
;
_olex2_submission_special_instructions 'No special instructions were received'
_oxdiff_exptl_absorpt_empirical_details
;
Empirical correction (ABSPACK) includes:
- Absorption correction using spherical harmonics
- Frame scaling
;
_oxdiff_exptl_absorpt_empirical_full_max 2.759
_oxdiff_exptl_absorpt_empirical_full_min 0.710

loop_
_space_group_symop_operation_xyz
'x, y, z'
'-x, y+1/2, -z+1/2'
'-x, -y, -z'
'x, -y-1/2, z-1/2'

loop_
_atom_site_label
_atom_site_type_symbol
_atom_site_fract_x
_atom_site_fract_y
_atom_site_fract_z
_atom_site_U_iso_or_equiv
_atom_site_adp_type
_atom_site_occupancy
_atom_site_site_symmetry_order
_atom_site_calc_flag
_atom_site_refinement_flags_posn
_atom_site_refinement_flags_adp
_atom_site_refinement_flags_occupancy
_atom_site_disorder_assembly
_atom_site_disorder_group
S1 S 0.03039(9) 0.59627(3) 0.36405(7) 0.02929(18) Uani 1 1 d . . . . .
Cl1 Cl 0.53885(11) 0.43016(4) 0.77856(8) 0.0433(2) Uani 1 1 d . . . . .
Cl2 Cl 0.47842(11) 0.71132(4) 0.89656(9) 0.0425(2) Uani 1 1 d . . . . .
N2 N 0.2521(3) 0.45898(12) 0.4855(2) 0.0264(4) Uani 1 1 d . . . . .
N1 N 0.0162(3) 0.51880(12) 0.2772(2) 0.0287(5) Uani 1 1 d . . . . .
N3 N 0.0222(3) 0.26563(13) 0.0892(3) 0.0321(5) Uani 1 1 d . . . . .
C1 C 0.1238(4) 0.46329(14) 0.3451(3) 0.0252(5) Uani 1 1 d . . . . .
C2 C 0.0927(4) 0.39553(14) 0.2536(3) 0.0249(5) Uani 1 1 d . . . . .
C7 C 0.2964(3) 0.51881(14) 0.5768(3) 0.0268(5) Uani 1 1 d . . . . .
C6 C 0.1724(4) 0.33160(14) 0.3231(3) 0.0270(5) Uani 1 1 d . . . . .
H6 H 0.2507 0.3310 0.4254 0.032 Uiso 1 1 calc R . . . .
C5 C 0.1329(4) 0.26888(15) 0.2373(3) 0.0298(5) Uani 1 1 d . . . . .
H5 H 0.1862 0.2264 0.2851 0.036 Uiso 1 1 calc R . . . .
C12 C 0.2141(4) 0.58733(14) 0.5379(3) 0.0272(5) Uani 1 1 d . . . . .
C10 C 0.4095(4) 0.63790(16) 0.7740(3) 0.0326(6) Uani 1 1 d . . . . .
C11 C 0.2700(4) 0.64716(15) 0.6341(3) 0.0307(6) Uani 1 1 d . . . . .
H11 H 0.2149 0.6919 0.6047 0.037 Uiso 1 1 calc R . . . .
C9 C 0.4939(4) 0.57150(16) 0.8205(3) 0.0328(6) Uani 1 1 d D . . . .
C8 C 0.4375(4) 0.51324(15) 0.7230(3) 0.0307(6) Uani 1 1 d . . . . .
C3 C -0.0188(4) 0.39350(15) 0.0984(3) 0.0310(6) Uani 1 1 d . . . . .
H3 H -0.0716 0.4353 0.0469 0.037 Uiso 1 1 calc R . . . .
C4 C -0.0489(4) 0.32797(15) 0.0232(3) 0.0340(6) Uani 1 1 d . . . . .
H4 H -0.1236 0.3271 -0.0801 0.041 Uiso 1 1 calc R . . . .
Cl Cl 0.6747(5) 0.5614(2) 0.9843(4) 0.0330(15) Uani 0.165(4) 1 d . . P A 2
H9 H 0.586(3) 0.5648(19) 0.914(2) 0.025(9) Uiso 0.835(4) 1 d D . P A 1

loop_
_atom_site_aniso_label
_atom_site_aniso_U_11
_atom_site_aniso_U_22
_atom_site_aniso_U_33
_atom_site_aniso_U_23
_atom_site_aniso_U_13
_atom_site_aniso_U_12
S1 0.0358(4) 0.0212(3) 0.0246(3) 0.0013(2) -0.0001(3) 0.0009(2)
Cl1 0.0406(4) 0.0421(4) 0.0333(4) 0.0008(3) -0.0095(3) 0.0111(3)
Cl2 0.0399(4) 0.0418(4) 0.0402(4) -0.0156(3) 0.0042(3) -0.0124(3)
N2 0.0270(10) 0.0262(11) 0.0223(10) 0.0008(8) 0.0019(8) 0.0009(8)
N1 0.0355(12) 0.0228(10) 0.0227(10) 0.0010(8) 0.0014(9) 0.0002(9)
N3 0.0377(12) 0.0286(11) 0.0266(11) -0.0034(9) 0.0050(9) 0.0017(9)
C1 0.0267(12) 0.0245(12) 0.0226(11) 0.0012(9) 0.0045(9) 0.0003(9)
C2 0.0267(12) 0.0248(12) 0.0218(12) 0.0009(9) 0.0051(10) 0.0006(9)
C7 0.0242(12) 0.0302(13) 0.0233(12) -0.0004(10) 0.0031(10) -0.0016(10)
C6 0.0281(12) 0.0274(12) 0.0217(11) 0.0022(10) 0.0017(10) 0.0016(10)
C5 0.0320(13) 0.0276(13) 0.0269(13) 0.0015(10) 0.0047(10) 0.0040(10)
C12 0.0270(12) 0.0283(13) 0.0218(12) 0.0007(10) 0.0010(10) -0.0042(10)
C10 0.0297(13) 0.0352(14) 0.0308(13) -0.0065(11) 0.0060(11) -0.0105(11)
C11 0.0329(13) 0.0267(12) 0.0305(13) -0.0018(10) 0.0064(11) -0.0040(11)
C9 0.0241(12) 0.0451(16) 0.0245(13) -0.0031(11) 0.0004(10) -0.0055(11)
C8 0.0251(12) 0.0348(14) 0.0274(13) 0.0006(11) 0.0009(10) 0.0001(10)
C3 0.0384(14) 0.0266(13) 0.0218(12) 0.0029(10) 0.0004(11) 0.0031(11)
C4 0.0419(15) 0.0327(14) 0.0215(12) -0.0006(10) 0.0011(11) 0.0011(12)
Cl 0.028(2) 0.047(3) 0.018(2) -0.0014(15) -0.0016(15) -0.0075(16)

loop_
_atom_type_symbol
_atom_type_description
_atom_type_scat_dispersion_real
_atom_type_scat_dispersion_imag
_atom_type_scat_source
C C 0.0181 0.0091 'International Tables Vol C Tables 4.2.6.8 and 6.1.1.4'
H H 0.0000 0.0000 'International Tables Vol C Tables 4.2.6.8 and 6.1.1.4'
N N 0.0311 0.0180 'International Tables Vol C Tables 4.2.6.8 and 6.1.1.4'
S S 0.3331 0.5567 'International Tables Vol C Tables 4.2.6.8 and 6.1.1.4'
Cl Cl 0.3639 0.7018 'International Tables Vol C Tables 4.2.6.8 and 6.1.1.4'

loop_
_exptl_crystal_face_index_h
_exptl_crystal_face_index_k
_exptl_crystal_face_index_l
_exptl_crystal_face_perp_dist
0 0 6 0.0222
-5 1 0 0.1461
0 0 -6 0.0541
2 1 4 0.0653
0 -12 0 0.0262
-2 1 -4 0.0957
0 12 0 0.0271
5 -2 -1 0.1209

loop_
_geom_angle_atom_site_label_1
_geom_angle_atom_site_label_2
_geom_angle_atom_site_label_3
_geom_angle
_geom_angle_site_symmetry_1
_geom_angle_site_symmetry_3
_geom_angle_publ_flag
N1 S1 C12 105.49(12) . . ?
C1 N2 C7 119.7(2) . . ?
C1 N1 S1 121.44(18) . . ?
C4 N3 C5 116.4(2) . . ?
N2 C1 C2 115.0(2) . . ?
N1 C1 N2 129.5(2) . . ?
N1 C1 C2 115.5(2) . . ?
C6 C2 C1 120.1(2) . . ?
C6 C2 C3 118.1(2) . . ?
C3 C2 C1 121.8(2) . . ?
N2 C7 C12 125.5(2) . . ?
N2 C7 C8 118.5(2) . . ?
C12 C7 C8 116.0(2) . . ?
C2 C6 H6 120.6 . . ?
C5 C6 C2 118.7(2) . . ?
C5 C6 H6 120.6 . . ?
N3 C5 C6 124.0(2) . . ?
N3 C5 H5 118.0 . . ?
C6 C5 H5 118.0 . . ?
C7 C12 S1 118.04(19) . . ?
C11 C12 S1 119.1(2) . . ?
C11 C12 C7 122.8(2) . . ?
C11 C10 Cl2 118.7(2) . . ?
C11 C10 C9 122.1(3) . . ?
C9 C10 Cl2 119.3(2) . . ?
C12 C11 H11 121.0 . . ?
C10 C11 C12 118.0(3) . . ?
C10 C11 H11 121.0 . . ?
C10 C9 Cl 122.1(3) . . ?
C10 C9 H9 123(2) . . ?
C8 C9 C10 119.0(3) . . ?
C8 C9 Cl 118.7(3) . . ?
C8 C9 H9 118(2) . . ?
C7 C8 Cl1 118.0(2) . . ?
C9 C8 Cl1 119.9(2) . . ?
C9 C8 C7 122.1(3) . . ?
C2 C3 H3 120.8 . . ?
C4 C3 C2 118.5(2) . . ?
C4 C3 H3 120.8 . . ?
N3 C4 C3 124.3(2) . . ?
N3 C4 H4 117.8 . . ?
C3 C4 H4 117.8 . . ?

loop_
_geom_bond_atom_site_label_1
_geom_bond_atom_site_label_2
_geom_bond_distance
_geom_bond_site_symmetry_2
_geom_bond_publ_flag
S1 N1 1.630(2) . ?
S1 C12 1.746(3) . ?
Cl1 C8 1.726(3) . ?
Cl2 C10 1.735(3) . ?
N2 C1 1.337(3) . ?
N2 C7 1.365(3) . ?
N1 C1 1.335(3) . ?
N3 C5 1.342(3) . ?
N3 C4 1.337(4) . ?
C1 C2 1.487(3) . ?
C2 C6 1.391(3) . ?
C2 C3 1.395(3) . ?
C7 C12 1.412(4) . ?
C7 C8 1.418(4) . ?
C6 H6 0.9300 . ?
C6 C5 1.383(4) . ?
C5 H5 0.9300 . ?
C12 C11 1.396(4) . ?
C10 C11 1.380(4) . ?
C10 C9 1.392(4) . ?
C11 H11 0.9300 . ?
C9 C8 1.379(4) . ?
C9 Cl 1.679(4) . ?
C9 H9 0.92(2) . ?
C3 H3 0.9300 . ?
C3 C4 1.381(4) . ?
C4 H4 0.9300 . ?

loop_
_exptl_oxdiff_crystal_face_indexfrac_h
_exptl_oxdiff_crystal_face_indexfrac_k
_exptl_oxdiff_crystal_face_indexfrac_l
_exptl_oxdiff_crystal_face_x
_exptl_oxdiff_crystal_face_y
_exptl_oxdiff_crystal_face_z
0.0434 0.2378 5.5675 -0.0843 0.4474 0.8903
-4.5317 0.8513 -0.2202 -0.1233 0.6672 -0.7346
0.0643 -0.2600 -5.6066 0.0879 -0.4669 -0.8799
2.2186 0.9997 4.1217 0.0977 0.0276 0.9948
0.0358 -12.0699 -0.2056 -0.9586 -0.2847 -0.0089
-2.2355 0.9035 -4.1100 0.0533 0.0172 -0.9984
-0.0358 12.0699 0.2056 0.9586 0.2847 0.0089
5.0069 -1.9960 -1.0104 0.0756 -0.8612 0.6141
